data_4128130
loop_
_publ_author_name
'Beldjoudi, Yassine'
'Arauzo, Ana'
'Campo, Javier'
'Gavey, Emma L.'
'Pilkington, Melanie'
'Nascimento, Mitchell A.'
'Rawson, Jeremy M.'

_publ_section_title
;
 Structural, Magnetic, and Optical Studies of the Polymorphic
 9'-Anthracenyl Dithiadiazolyl Radical.
;
_journal_issue 17
_journal_name_full 'Journal of the American Chemical Society'
_journal_page_first 6875
_journal_page_last 6889
_journal_paper_doi 10.1021/jacs.8b11528
_journal_volume 141
_journal_year 2019
_chemical_formula_moiety 'C15 H9 N2 S2'
_chemical_formula_sum 'C15 H9 N2 S2'
_chemical_formula_weight 281.36
_space_group_crystal_system monoclinic
_space_group_IT_number 14
_space_group_name_Hall '-P 2yn'
_space_group_name_H-M_alt 'P 1 21/n 1'
_symmetry_space_group_name_Hall '-P 2yn'
_symmetry_space_group_name_H-M 'P 1 21/n 1'
_atom_sites_solution_hydrogens geom
_atom_sites_solution_primary intrinsic
_audit_creation_method SHELXL-2017/1
_cell_angle_alpha 90
_cell_angle_beta 104.725(3)
_cell_angle_gamma 90
_cell_formula_units_Z 8
_cell_length_a 13.4489(13)
_cell_length_b 14.7539(15)
_cell_length_c 13.4604(13)
_cell_measurement_reflns_used 9911
_cell_measurement_temperature 150(2)
_cell_measurement_theta_max 26.40
_cell_measurement_theta_min 3.17
_cell_volume 2583.1(4)
_computing_cell_refinement 'Bruker SAINT'
_computing_data_collection 'Bruker APEX2'
_computing_data_reduction 'Bruker SAINT'
_computing_molecular_graphics 'Bruker SHELXTL'
_computing_publication_material 'Bruker SHELXTL'
_computing_structure_refinement 'SHELXL-2017/1 (Sheldrick, 2017)'
_computing_structure_solution 'SHELXT 2014/4 (Sheldrick, 2014)'
_diffrn_ambient_temperature 150(2)
_diffrn_measured_fraction_theta_full 0.765
_diffrn_measured_fraction_theta_max 0.788
_diffrn_measurement_device_type 'Bruker APEX2'
_diffrn_measurement_method 'phi and omega scans'
_diffrn_radiation_type MoK\a
_diffrn_radiation_wavelength 0.71073
_diffrn_reflns_av_R_equivalents 0.0922
_diffrn_reflns_av_unetI/netI 0.0564
_diffrn_reflns_Laue_measured_fraction_full 0.765
_diffrn_reflns_Laue_measured_fraction_max 0.788
_diffrn_reflns_limit_h_max 16
_diffrn_reflns_limit_h_min -16
_diffrn_reflns_limit_k_max 16
_diffrn_reflns_limit_k_min -18
_diffrn_reflns_limit_l_max 16
_diffrn_reflns_limit_l_min -16
_diffrn_reflns_number 39440
_diffrn_reflns_point_group_measured_fraction_full 0.765
_diffrn_reflns_point_group_measured_fraction_max 0.788
_diffrn_reflns_theta_full 25.242
_diffrn_reflns_theta_max 26.437
_diffrn_reflns_theta_min 3.123
_diffrn_source 'fine focus sealed tube'
_exptl_absorpt_coefficient_mu 0.397
_exptl_absorpt_correction_T_max 0.725
_exptl_absorpt_correction_T_min 0.636
_exptl_absorpt_correction_type multi-scan
_exptl_absorpt_process_details sadabs
_exptl_crystal_colour black
_exptl_crystal_density_diffrn 1.447
_exptl_crystal_description plate
_exptl_crystal_F_000 1160
_exptl_crystal_size_max 0.500
_exptl_crystal_size_mid 0.100
_exptl_crystal_size_min 0.100
_refine_diff_density_max 0.394
_refine_diff_density_min -0.383
_refine_diff_density_rms 0.086
_refine_ls_extinction_method none
_refine_ls_goodness_of_fit_ref 1.073
_refine_ls_hydrogen_treatment constr
_refine_ls_matrix_type full
_refine_ls_number_parameters 344
_refine_ls_number_reflns 3872
_refine_ls_number_restraints 0
_refine_ls_restrained_S_all 1.073
_refine_ls_R_factor_all 0.0695
_refine_ls_R_factor_gt 0.0554
_refine_ls_shift/su_max 0.000
_refine_ls_shift/su_mean 0.000
_refine_ls_structure_factor_coef Fsqd
_refine_ls_weighting_details 'w=1/[\s^2^(Fo^2^)+(0.1004P)^2^+0.4610P] where P=(Fo^2^+2Fc^2^)/3'
_refine_ls_weighting_scheme calc
_refine_ls_wR_factor_gt 0.1407
_refine_ls_wR_factor_ref 0.1509
_reflns_Friedel_coverage 0.000
_reflns_number_gt 3338
_reflns_number_total 3872
_reflns_threshold_expression 'I > 2\s(I)'
_cod_data_source_file ja8b11528_si_012.cif
_cod_data_source_block anthDTDA_MP_a
_cod_database_code 4128130
_shelx_shelxl_version_number 2017/1
_shelx_space_group_comment
;
The symmetry employed for this shelxl refinement is uniquely defined
by the following loop, which should always be used as a source of
symmetry information in preference to the above space-group names.
They are only intended as comments.
;
_shelx_estimated_absorpt_t_min 0.826
_shelx_estimated_absorpt_t_max 0.961
_exptl_absorpt_special_details
;
SADABS 2012/1 Bruker AXS Madison WI, USA
;

loop_
_space_group_symop_operation_xyz
'x, y, z'
'-x+1/2, y+1/2, -z+1/2'
'-x, -y, -z'
'x-1/2, -y-1/2, z-1/2'

loop_
_atom_site_label
_atom_site_type_symbol
_atom_site_fract_x
_atom_site_fract_y
_atom_site_fract_z
_atom_site_U_iso_or_equiv
_atom_site_adp_type
_atom_site_occupancy
_atom_site_site_symmetry_order
_atom_site_calc_flag
_atom_site_refinement_flags_posn
_atom_site_refinement_flags_adp
S11 S 0.45103(8) 0.23257(10) 0.18558(9) 0.0274(3) Uani 1 1 d . .
S12 S 0.44160(8) 0.19304(9) 0.33293(9) 0.0251(3) Uani 1 1 d . .
N11 N 0.3268(3) 0.2256(3) 0.1354(3) 0.0268(9) Uani 1 1 d . .
N12 N 0.3168(3) 0.1828(3) 0.3007(3) 0.0260(8) Uani 1 1 d . .
C10 C 0.2740(3) 0.2012(3) 0.2017(3) 0.0190(9) Uani 1 1 d . .
C11 C 0.1598(3) 0.1968(3) 0.1657(3) 0.0190(9) Uani 1 1 d . .
C12 C 0.1043(4) 0.2780(3) 0.1450(3) 0.0204(9) Uani 1 1 d . .
C13 C -0.0046(3) 0.2753(3) 0.1166(4) 0.0228(10) Uani 1 1 d . .
C14 C -0.0539(3) 0.1904(4) 0.1099(4) 0.0250(10) Uani 1 1 d . .
H14 H -0.126831 0.188251 0.093639 0.030 Uiso 1 1 calc R U
C15 C 0.0009(3) 0.1099(3) 0.1264(3) 0.0240(9) Uani 1 1 d . .
C16 C 0.1113(3) 0.1123(3) 0.1542(3) 0.0198(9) Uani 1 1 d . .
C17 C 0.1648(3) 0.0285(4) 0.1669(3) 0.0257(10) Uani 1 1 d . .
H17 H 0.237808 0.028649 0.185441 0.031 Uiso 1 1 calc R U
C18 C 0.1142(4) -0.0520(4) 0.1533(4) 0.0295(10) Uani 1 1 d . .
H18 H 0.151891 -0.107062 0.159712 0.035 Uiso 1 1 calc R U
C19 C 0.0057(4) -0.0542(4) 0.1296(4) 0.0329(11) Uani 1 1 d . .
H19 H -0.028989 -0.110892 0.122694 0.039 Uiso 1 1 calc R U
C20 C -0.0493(3) 0.0235(4) 0.1167(4) 0.0305(11) Uani 1 1 d . .
H20 H -0.122222 0.020751 0.101042 0.037 Uiso 1 1 calc R U
C21 C 0.1517(3) 0.3656(4) 0.1509(3) 0.0236(9) Uani 1 1 d . .
H21 H 0.224612 0.369757 0.168776 0.028 Uiso 1 1 calc R U
C22 C 0.0950(4) 0.4427(4) 0.1316(4) 0.0272(10) Uani 1 1 d . .
H22 H 0.128650 0.499706 0.136050 0.033 Uiso 1 1 calc R U
C23 C -0.0140(4) 0.4391(4) 0.1049(4) 0.0320(11) Uani 1 1 d . .
H23 H -0.053100 0.493459 0.092136 0.038 Uiso 1 1 calc R U
C24 C -0.0620(3) 0.3576(4) 0.0979(4) 0.0280(11) Uani 1 1 d . .
H24 H -0.134947 0.355276 0.080109 0.034 Uiso 1 1 calc R U
S31 S 0.70354(9) 0.24905(10) 0.43088(9) 0.0270(3) Uani 1 1 d . .
S32 S 0.84897(8) 0.28209(8) 0.41730(9) 0.0236(3) Uani 1 1 d . .
N31 N 0.6520(3) 0.2501(3) 0.3051(3) 0.0254(9) Uani 1 1 d . .
N32 N 0.8151(3) 0.2877(3) 0.2902(3) 0.0255(9) Uani 1 1 d . .
C30 C 0.7171(3) 0.2711(3) 0.2481(4) 0.0196(9) Uani 1 1 d . .
C31 C 0.6775(3) 0.2779(3) 0.1334(3) 0.0188(9) Uani 1 1 d . .
C32 C 0.6607(3) 0.3637(3) 0.0870(3) 0.0199(9) Uani 1 1 d . .
C33 C 0.6222(3) 0.3703(4) -0.0237(3) 0.0242(9) Uani 1 1 d . .
C34 C 0.6001(4) 0.2907(4) -0.0825(4) 0.0274(11) Uani 1 1 d . .
H34 H 0.574095 0.294963 -0.154866 0.033 Uiso 1 1 calc R U
C35 C 0.6157(3) 0.2052(4) -0.0358(4) 0.0239(10) Uani 1 1 d . .
C36 C 0.6552(3) 0.1977(3) 0.0748(4) 0.0210(9) Uani 1 1 d . .
C37 C 0.6695(3) 0.1098(4) 0.1200(4) 0.0282(10) Uani 1 1 d . .
H37 H 0.695771 0.103881 0.192247 0.034 Uiso 1 1 calc R U
C38 C 0.6459(4) 0.0344(4) 0.0608(5) 0.0367(12) Uani 1 1 d . .
H38 H 0.656126 -0.023818 0.091948 0.044 Uiso 1 1 calc R U
C39 C 0.6051(4) 0.0418(4) -0.0504(5) 0.0374(13) Uani 1 1 d . .
H39 H 0.588324 -0.011471 -0.090798 0.045 Uiso 1 1 calc R U
C40 C 0.5909(4) 0.1241(4) -0.0961(4) 0.0325(12) Uani 1 1 d . .
H40 H 0.564372 0.128285 -0.168470 0.039 Uiso 1 1 calc R U
C41 C 0.6779(4) 0.4466(4) 0.1454(4) 0.0290(11) Uani 1 1 d . .
H41 H 0.700822 0.444083 0.218144 0.035 Uiso 1 1 calc R U
C42 C 0.6618(5) 0.5283(4) 0.0976(4) 0.0378(12) Uani 1 1 d . .
H42 H 0.673382 0.582406 0.137028 0.045 Uiso 1 1 calc R U
C43 C 0.6271(5) 0.5333(4) -0.0132(4) 0.0404(13) Uani 1 1 d . .
H43 H 0.618731 0.590879 -0.045852 0.048 Uiso 1 1 calc R U
C44 C 0.6064(4) 0.4572(4) -0.0713(4) 0.0357(12) Uani 1 1 d . .
H44 H 0.581230 0.461849 -0.143708 0.043 Uiso 1 1 calc R U

loop_
_atom_site_aniso_label
_atom_site_aniso_U_11
_atom_site_aniso_U_22
_atom_site_aniso_U_33
_atom_site_aniso_U_23
_atom_site_aniso_U_13
_atom_site_aniso_U_12
S11 0.0119(5) 0.0484(8) 0.0211(6) 0.0028(5) 0.0026(4) -0.0024(5)
S12 0.0164(5) 0.0304(7) 0.0246(6) 0.0073(5) -0.0019(4) -0.0028(4)
N11 0.0115(17) 0.043(3) 0.023(2) 0.0037(17) -0.0003(15) 0.0015(15)
N12 0.0154(17) 0.033(2) 0.028(2) 0.0094(17) 0.0033(15) -0.0051(15)
C10 0.016(2) 0.021(3) 0.020(2) -0.0038(16) 0.0064(17) -0.0038(15)
C11 0.0110(18) 0.030(3) 0.0164(19) 0.0013(15) 0.0044(16) 0.0030(15)
C12 0.022(2) 0.027(3) 0.014(2) 0.0013(16) 0.0080(17) 0.0000(17)
C13 0.015(2) 0.035(3) 0.020(2) 0.0080(18) 0.0075(17) 0.0041(17)
C14 0.012(2) 0.040(3) 0.023(2) 0.0042(19) 0.0036(16) 0.0008(18)
C15 0.018(2) 0.030(3) 0.022(2) -0.0005(19) 0.0028(15) -0.0011(18)
C16 0.019(2) 0.023(3) 0.0180(18) -0.0021(16) 0.0060(15) -0.0022(16)
C17 0.022(2) 0.027(3) 0.027(2) 0.0017(18) 0.0039(17) 0.0034(18)
C18 0.028(2) 0.019(3) 0.038(3) -0.001(2) 0.0035(19) 0.0006(19)
C19 0.030(3) 0.024(3) 0.039(3) 0.001(2) 0.000(2) -0.010(2)
C20 0.018(2) 0.037(3) 0.035(3) 0.005(2) 0.0043(18) -0.005(2)
C21 0.021(2) 0.025(3) 0.024(2) 0.0043(17) 0.0047(16) 0.0009(17)
C22 0.031(2) 0.023(3) 0.028(2) 0.0045(19) 0.0094(19) 0.0031(18)
C23 0.036(3) 0.029(3) 0.033(3) 0.009(2) 0.012(2) 0.013(2)
C24 0.020(2) 0.034(3) 0.031(2) 0.006(2) 0.0092(19) 0.0078(19)
S31 0.0169(5) 0.0446(8) 0.0192(6) 0.0046(5) 0.0039(4) 0.0023(4)
S32 0.0178(5) 0.0288(7) 0.0209(6) 0.0023(4) -0.0010(4) -0.0041(4)
N31 0.0148(18) 0.038(3) 0.022(2) 0.0041(16) 0.0017(15) 0.0020(15)
N32 0.0161(17) 0.037(3) 0.0205(19) 0.0069(16) -0.0009(14) -0.0062(15)
C30 0.016(2) 0.013(2) 0.027(2) 0.0014(17) -0.0004(17) -0.0003(15)
C31 0.0136(19) 0.022(3) 0.021(2) -0.0016(16) 0.0035(17) -0.0031(15)
C32 0.0146(18) 0.023(3) 0.021(2) 0.0008(17) 0.0029(15) -0.0021(16)
C33 0.0199(19) 0.035(3) 0.018(2) 0.0036(17) 0.0048(16) -0.0020(17)
C34 0.029(2) 0.035(3) 0.020(2) -0.0029(18) 0.011(2) -0.0058(19)
C35 0.018(2) 0.032(3) 0.024(2) -0.0050(18) 0.0092(18) -0.0013(17)
C36 0.0134(18) 0.029(3) 0.023(2) -0.0003(18) 0.0081(16) 0.0014(16)
C37 0.024(2) 0.023(3) 0.038(3) 0.002(2) 0.0092(19) 0.0021(18)
C38 0.035(3) 0.027(3) 0.047(3) -0.004(2) 0.008(2) 0.001(2)
C39 0.038(3) 0.031(3) 0.046(3) -0.016(2) 0.016(2) -0.007(2)
C40 0.032(2) 0.042(3) 0.026(2) -0.013(2) 0.0126(19) -0.009(2)
C41 0.034(3) 0.029(3) 0.022(2) 0.0023(19) 0.0026(19) -0.0023(19)
C42 0.051(3) 0.022(3) 0.035(3) 0.001(2) 0.003(2) -0.005(2)
C43 0.054(3) 0.030(3) 0.031(3) 0.013(2) 0.001(2) -0.002(2)
C44 0.046(3) 0.034(3) 0.027(3) 0.009(2) 0.010(2) -0.007(2)

loop_
_atom_type_symbol
_atom_type_description
_atom_type_scat_dispersion_real
_atom_type_scat_dispersion_imag
_atom_type_scat_source
C C 0.0033 0.0016 'International Tables Vol C Tables 4.2.6.8 and 6.1.1.4'
H H 0.0000 0.0000 'International Tables Vol C Tables 4.2.6.8 and 6.1.1.4'
N N 0.0061 0.0033 'International Tables Vol C Tables 4.2.6.8 and 6.1.1.4'
S S 0.1246 0.1234 'International Tables Vol C Tables 4.2.6.8 and 6.1.1.4'

loop_
_geom_angle_atom_site_label_1
_geom_angle_atom_site_label_2
_geom_angle_atom_site_label_3
_geom_angle
N11 S11 S12 94.13(16)
N12 S12 S11 94.56(14)
C10 N11 S11 113.9(3)
C10 N12 S12 113.6(3)
N11 C10 N12 123.8(4)
N11 C10 C11 118.5(4)
N12 C10 C11 117.6(3)
C16 C11 C12 122.0(4)
C16 C11 C10 119.3(4)
C12 C11 C10 118.7(4)
C11 C12 C13 119.4(4)
C11 C12 C21 123.5(4)
C13 C12 C21 117.1(4)
C14 C13 C12 118.7(4)
C14 C13 C24 121.4(4)
C12 C13 C24 119.9(4)
C15 C14 C13 122.0(4)
C15 C14 H14 119.0
C13 C14 H14 119.0
C14 C15 C20 122.0(4)
C14 C15 C16 119.5(4)
C20 C15 C16 118.5(4)
C11 C16 C17 123.8(4)
C11 C16 C15 118.3(4)
C17 C16 C15 117.9(4)
C18 C17 C16 121.6(4)
C18 C17 H17 119.2
C16 C17 H17 119.2
C17 C18 C19 120.3(5)
C17 C18 H18 119.8
C19 C18 H18 119.8
C20 C19 C18 120.6(5)
C20 C19 H19 119.7
C18 C19 H19 119.7
C19 C20 C15 120.9(4)
C19 C20 H20 119.5
C15 C20 H20 119.5
C22 C21 C12 121.6(4)
C22 C21 H21 119.2
C12 C21 H21 119.2
C21 C22 C23 120.8(5)
C21 C22 H22 119.6
C23 C22 H22 119.6
C24 C23 C22 119.5(5)
C24 C23 H23 120.2
C22 C23 H23 120.2
C23 C24 C13 121.1(4)
C23 C24 H24 119.5
C13 C24 H24 119.5
N31 S31 S32 93.81(15)
N32 S32 S31 94.87(14)
C30 N31 S31 115.0(3)
C30 N32 S32 114.7(3)
N32 C30 N31 121.6(4)
N32 C30 C31 119.0(4)
N31 C30 C31 119.4(4)
C32 C31 C36 121.4(4)
C32 C31 C30 119.4(4)
C36 C31 C30 119.2(4)
C31 C32 C41 122.5(4)
C31 C32 C33 119.5(4)
C41 C32 C33 117.9(4)
C34 C33 C44 120.9(4)
C34 C33 C32 119.4(4)
C44 C33 C32 119.7(5)
C35 C34 C33 121.0(5)
C35 C34 H34 119.5
C33 C34 H34 119.5
C34 C35 C40 120.7(5)
C34 C35 C36 120.1(4)
C40 C35 C36 119.2(5)
C31 C36 C37 122.6(5)
C31 C36 C35 118.7(4)
C37 C36 C35 118.8(4)
C38 C37 C36 120.6(5)
C38 C37 H37 119.7
C36 C37 H37 119.7
C37 C38 C39 120.7(5)
C37 C38 H38 119.7
C39 C38 H38 119.7
C40 C39 C38 120.4(5)
C40 C39 H39 119.8
C38 C39 H39 119.8
C39 C40 C35 120.3(5)
C39 C40 H40 119.9
C35 C40 H40 119.9
C42 C41 C32 120.7(4)
C42 C41 H41 119.6
C32 C41 H41 119.6
C41 C42 C43 120.3(5)
C41 C42 H42 119.8
C43 C42 H42 119.8
C44 C43 C42 121.1(5)
C44 C43 H43 119.4
C42 C43 H43 119.4
C43 C44 C33 120.1(5)
C43 C44 H44 120.0
C33 C44 H44 120.0

loop_
_geom_bond_atom_site_label_1
_geom_bond_atom_site_label_2
_geom_bond_distance
S11 N11 1.638(4)
S11 S12 2.1020(16)
S12 N12 1.630(4)
N11 C10 1.325(6)
N12 C10 1.338(6)
C10 C11 1.489(6)
C11 C16 1.397(7)
C11 C12 1.403(7)
C12 C13 1.417(6)
C12 C21 1.434(7)
C13 C14 1.410(7)
C13 C24 1.426(7)
C14 C15 1.384(7)
C14 H14 0.9500
C15 C20 1.433(7)
C15 C16 1.437(6)
C16 C17 1.420(7)
C17 C18 1.357(7)
C17 H17 0.9500
C18 C19 1.413(7)
C18 H18 0.9500
C19 C20 1.351(8)
C19 H19 0.9500
C20 H20 0.9500
C21 C22 1.358(7)
C21 H21 0.9500
C22 C23 1.418(7)
C22 H22 0.9500
C23 C24 1.357(8)
C23 H23 0.9500
C24 H24 0.9500
S31 N31 1.659(5)
S31 S32 2.0684(16)
S32 N32 1.657(4)
N31 C30 1.339(6)
N32 C30 1.318(6)
C30 C31 1.504(6)
C31 C32 1.404(7)
C31 C36 1.410(7)
C32 C41 1.441(7)
C32 C33 1.451(6)
C33 C34 1.405(7)
C33 C44 1.424(8)
C34 C35 1.402(8)
C34 H34 0.9500
C35 C40 1.437(7)
C35 C36 1.453(6)
C36 C37 1.425(7)
C37 C38 1.359(8)
C37 H37 0.9500
C38 C39 1.461(8)
C38 H38 0.9500
C39 C40 1.353(9)
C39 H39 0.9500
C40 H40 0.9500
C41 C42 1.357(8)
C41 H41 0.9500
C42 C43 1.447(7)
C42 H42 0.9500
C43 C44 1.355(8)
C43 H43 0.9500
C44 H44 0.9500
